data_7026369
loop_
_publ_author_name
'Yang, Miao'
'Xu, Feifei'
'Liu, Qingshan'
'Yan, Peifang'
'Liu, Xiumei'
'Wang, Chang'
'Welz-Biermann, Urs'

_publ_section_title
;
 Chelated orthoborate ionic liquid as a reactant for the synthesis of a
 new cobalt borophosphate containing extra-large 16-ring channels.
;
_journal_issue 44
_journal_name_full 'Dalton transactions (Cambridge, England : 2003)'
_journal_page_first 10571
_journal_page_last 10573
_journal_paper_doi 10.1039/c0dt00368a
_journal_volume 39
_journal_year 2010
_chemical_formula_sum 'B4 Co4 H37 N7 O43 P10'
_chemical_formula_weight 1412.03
_chemical_name_systematic
;
?
;
_space_group_IT_number 62
_symmetry_cell_setting orthorhombic
_symmetry_space_group_name_Hall '-P 2ac 2n'
_symmetry_space_group_name_H-M 'P n m a'
_atom_sites_solution_hydrogens geom
_atom_sites_solution_primary direct
_atom_sites_solution_secondary difmap
_audit_creation_method SHELXL-97
_cell_angle_alpha 90.00
_cell_angle_beta 90.00
_cell_angle_gamma 90.00
_cell_formula_units_Z 4
_cell_length_a 16.9206(7)
_cell_length_b 10.5592(5)
_cell_length_c 21.9997(10)
_cell_measurement_reflns_used 5155
_cell_measurement_temperature 293(2)
_cell_measurement_theta_max 28.64
_cell_measurement_theta_min 2.45
_cell_volume 3930.6(3)
_computing_cell_refinement 'Bruker SMART'
_computing_data_collection 'Bruker SMART'
_computing_data_reduction 'Bruker SAINT'
_computing_molecular_graphics 'Bruker SHELXTL'
_computing_publication_material 'Bruker SHELXTL'
_computing_structure_refinement 'SHELXL-97 (Sheldrick, 1997)'
_computing_structure_solution 'SHELXS-97 (Sheldrick, 1990)'
_diffrn_ambient_temperature 293(2)
_diffrn_measured_fraction_theta_full 0.988
_diffrn_measured_fraction_theta_max 0.988
_diffrn_measurement_device_type 'CCD area detector'
_diffrn_measurement_method 'phi and omega scans'
_diffrn_radiation_monochromator graphite
_diffrn_radiation_source 'fine-focus sealed tube'
_diffrn_radiation_type MoK\a
_diffrn_radiation_wavelength 0.71073
_diffrn_reflns_av_R_equivalents 0.0346
_diffrn_reflns_av_sigmaI/netI 0.0273
_diffrn_reflns_limit_h_max 22
_diffrn_reflns_limit_h_min -22
_diffrn_reflns_limit_k_max 10
_diffrn_reflns_limit_k_min -13
_diffrn_reflns_limit_l_max 29
_diffrn_reflns_limit_l_min -26
_diffrn_reflns_number 25209
_diffrn_reflns_theta_full 28.00
_diffrn_reflns_theta_max 28.00
_diffrn_reflns_theta_min 2.14
_exptl_absorpt_coefficient_mu 2.211
_exptl_absorpt_correction_T_max 0.8430
_exptl_absorpt_correction_T_min 0.6079
_exptl_absorpt_correction_type multi-scan
_exptl_absorpt_process_details 'SADABS(sheldrick, 1996)'
_exptl_crystal_colour pink
_exptl_crystal_density_diffrn 2.386
_exptl_crystal_density_meas ?
_exptl_crystal_density_method 'not measured'
_exptl_crystal_description prism
_exptl_crystal_F_000 2832
_exptl_crystal_size_max 0.25
_exptl_crystal_size_mid 0.10
_exptl_crystal_size_min 0.08
_refine_diff_density_max 1.197
_refine_diff_density_min -0.482
_refine_diff_density_rms 0.099
_refine_ls_extinction_coef 0.00037(9)
_refine_ls_extinction_expression Fc^*^=kFc[1+0.001xFc^2^\l^3^/sin(2\q)]^-1/4^
_refine_ls_extinction_method SHELXL
_refine_ls_goodness_of_fit_ref 1.039
_refine_ls_hydrogen_treatment mixed
_refine_ls_matrix_type full
_refine_ls_number_parameters 416
_refine_ls_number_reflns 4935
_refine_ls_number_restraints 70
_refine_ls_restrained_S_all 1.037
_refine_ls_R_factor_all 0.0344
_refine_ls_R_factor_gt 0.0293
_refine_ls_shift/su_max 0.001
_refine_ls_shift/su_mean 0.000
_refine_ls_structure_factor_coef Fsqd
_refine_ls_weighting_details 'calc w=1/[\s^2^(Fo^2^)+(0.0442P)^2^+4.8377P] where P=(Fo^2^+2Fc^2^)/3'
_refine_ls_weighting_scheme calc
_refine_ls_wR_factor_gt 0.0783
_refine_ls_wR_factor_ref 0.0808
_reflns_number_gt 4372
_reflns_number_total 4935
_reflns_threshold_expression >2sigma(I)
_cod_data_source_file c0dt00368a.txt
_cod_data_source_block global
_cod_depositor_comments
;
The following automatic conversions were performed:

'_symmetry_cell_setting' value 'Orthorhombic' changed to
'orthorhombic' according to
/home/saulius/struct/CIF-dictionaries/cif_core.dic dictionary named
'cif_core.dic' version 2.4.2 from 2011-04-26.

Automatic conversion script
Id: cif_fix_values 1891 2012-01-12 08:04:46Z andrius 

The following automatic conversions were performed:

'_exptl_crystal_density_meas' value 'none' was changed to '?' - the
value is perceived as not measured.

Automatic conversion script
Id: cif_fix_values 3008 2015-01-20 13:52:24Z robertas 
;
_cod_original_sg_symbol_H-M Pnma
_cod_original_formula_sum 'H37 B4 Co4 N7 O43 P10'
_cod_database_code 7026369

loop_
_symmetry_equiv_pos_as_xyz
'x, y, z'
'-x+1/2, -y, z+1/2'
'-x, y+1/2, -z'
'x+1/2, -y+1/2, -z+1/2'
'-x, -y, -z'
'x-1/2, y, -z-1/2'
'x, -y-1/2, z'
'-x-1/2, y-1/2, z-1/2'

loop_
_atom_site_label
_atom_site_type_symbol
_atom_site_fract_x
_atom_site_fract_y
_atom_site_fract_z
_atom_site_U_iso_or_equiv
_atom_site_adp_type
_atom_site_occupancy
_atom_site_symmetry_multiplicity
_atom_site_calc_flag
_atom_site_refinement_flags
Co1 Co 0.64270(3) -0.2500 0.75970(2) 0.01230(10) Uani 1 2 d S
Co2 Co 0.75973(2) 0.2500 0.635553(19) 0.01044(10) Uani 1 2 d S
Co3 Co 0.68770(2) 0.2500 0.767266(19) 0.01034(10) Uani 1 2 d S
Co4 Co 0.64715(3) -0.2500 0.90981(2) 0.01436(11) Uani 1 2 d S
P1 P 0.80612(8) -0.20371(13) 0.82826(6) 0.0209(3) Uani 0.50 1 d P
P2 P 0.51039(6) 0.2500 0.50706(5) 0.0254(2) Uani 1 2 d S
P3 P 0.60579(4) 0.01725(5) 0.84064(3) 0.01248(13) Uani 1 1 d .
P4 P 0.72020(3) -0.05633(5) 1.02204(3) 0.01256(13) Uani 1 1 d .
P5 P 0.88331(5) 0.2500 0.75024(4) 0.00951(16) Uani 1 2 d S
P6 P 0.64083(3) 0.02431(5) 0.67337(3) 0.00957(12) Uani 1 1 d .
P7 P 0.45344(8) -0.21616(11) 0.92294(6) 0.0192(3) Uani 0.50 1 d P
B1 B 0.63561(15) 0.1296(2) 0.55739(12) 0.0127(5) Uani 1 1 d .
B2 B 0.52280(14) 0.1283(2) 0.74684(11) 0.0110(5) Uani 1 1 d .
O1 O 0.57787(13) 0.04610(18) 0.90726(8) 0.0255(4) Uani 1 1 d D
H1 H 0.586(3) 0.008(4) 0.9370(19) 0.080 Uiso 1 1 d D
O2 O 0.53475(15) -0.2500 0.94166(12) 0.0236(6) Uani 1 2 d S
O3 O 0.5069(2) 0.2500 0.43886(16) 0.0476(9) Uani 1 2 d S
O4 O 0.43130(17) -0.2500 0.85865(13) 0.0283(6) Uani 1 2 d S
O5 O 0.53243(10) 0.04842(16) 0.80178(8) 0.0180(4) Uani 1 1 d .
O6 O 0.93720(9) 0.13304(14) 0.76584(7) 0.0120(3) Uani 1 1 d .
O7 O 0.80609(10) 0.10469(16) 0.58338(7) 0.0172(3) Uani 1 1 d .
O8 O 0.81178(13) 0.2500 0.79063(11) 0.0146(5) Uani 1 2 d S
O9 O 0.76783(16) -0.2500 0.88763(12) 0.0238(6) Uani 1 2 d S
O10 O 0.70181(9) 0.12107(14) 0.69498(7) 0.0122(3) Uani 1 1 d .
O11 O 0.39049(18) -0.2500 0.96946(15) 0.0374(7) Uani 1 2 d S
O12 O 0.52149(17) -0.2500 0.75291(14) 0.0324(7) Uani 1 2 d S
H122 H 0.496(4) -0.2500 0.726(3) 0.080 Uiso 1 2 d S
H121 H 0.494(4) -0.2500 0.791(3) 0.080 Uiso 1 2 d S
O13 O 0.65472(13) 0.2500 0.58516(10) 0.0118(4) Uani 1 2 d S
O14 O 0.80725(10) -0.09522(16) 1.00868(7) 0.0158(3) Uani 1 1 d .
O15 O 0.55717(10) 0.13107(16) 0.52907(8) 0.0196(4) Uani 1 1 d .
O16 O 0.89404(16) -0.2500 0.82867(14) 0.0332(7) Uani 1 2 d SD
H16 H 0.912(4) -0.2500 0.864(2) 0.080 Uiso 1 2 d SD
O17 O 0.86393(13) 0.2500 0.68344(11) 0.0154(5) Uani 1 2 d S
O18 O 0.72194(11) 0.09179(16) 1.02125(9) 0.0216(4) Uani 1 1 d D
H18 H 0.679(2) 0.124(4) 1.025(2) 0.080 Uiso 1 1 d D
O19 O 0.55629(9) 0.06204(16) 0.69359(8) 0.0177(4) Uani 1 1 d .
O20 O 0.66772(10) -0.10009(16) 0.97036(8) 0.0206(4) Uani 1 1 d .
O21 O 0.62623(10) -0.12238(15) 0.83642(7) 0.0151(3) Uani 1 1 d .
O22 O 0.55886(13) 0.2500 0.75592(11) 0.0122(4) Uani 1 2 d S
O23 O 0.76436(15) -0.2500 0.77312(12) 0.0224(5) Uani 1 2 d S
O24 O 0.66035(10) -0.10814(15) 0.69325(8) 0.0170(3) Uani 1 1 d .
O25 O 0.67541(11) 0.10043(17) 0.82519(9) 0.0238(4) Uani 1 1 d .
O26 O 0.63693(9) 0.02498(15) 0.60270(7) 0.0132(3) Uani 1 1 d .
O27 O 0.8068(2) -0.0517(4) 0.82982(19) 0.0286(9) Uani 0.50 1 d PD
H27 H 0.7967 0.0000 0.8742 0.034 Uiso 0.50 1 d PRD
O28 O 0.43067(17) 0.2500 0.5362(2) 0.0471(9) Uani 1 2 d S
O29 O 0.4467(2) -0.0670(4) 0.9300(2) 0.0334(10) Uani 0.50 1 d PD
H29 H 0.5030 -0.0446 0.9392 0.040 Uiso 0.50 1 d PRD
N1 N -0.15477(15) -0.0535(2) 0.68885(13) 0.0321(6) Uani 1 1 d D
H14 H -0.2003(15) -0.088(3) 0.7046(16) 0.080 Uiso 1 1 d D
H13 H -0.127(2) -0.011(3) 0.7190(13) 0.080 Uiso 1 1 d D
H12 H -0.1233(19) -0.119(3) 0.6737(16) 0.080 Uiso 1 1 d D
H11 H -0.166(2) 0.002(3) 0.6577(13) 0.080 Uiso 1 1 d D
N2 N 0.4400(2) -0.0041(4) 0.60107(15) 0.0602(10) Uani 1 1 d D
H21 H 0.3853(12) -0.010(4) 0.6126(17) 0.080 Uiso 1 1 d D
H22 H 0.469(2) 0.018(3) 0.6356(12) 0.080 Uiso 1 1 d D
H23 H 0.456(2) -0.080(2) 0.5843(15) 0.080 Uiso 1 1 d D
H24 H 0.443(2) 0.062(3) 0.5724(14) 0.080 Uiso 1 1 d D
N3 N 0.2760(3) 0.2500 0.58484(18) 0.0441(10) Uani 1 2 d SD
H31 H 0.287(3) 0.2500 0.6269(8) 0.080 Uiso 1 2 d SD
H32 H 0.3264(16) 0.2500 0.567(2) 0.080 Uiso 1 2 d SD
H33 H 0.256(2) 0.168(2) 0.5779(14) 0.080 Uiso 1 1 d D
N4 N -0.0409(2) 0.2500 0.57106(16) 0.0313(8) Uani 1 2 d SD
H43 H -0.047(3) 0.2500 0.5287(7) 0.080 Uiso 1 2 d SD
H41 H -0.016(2) 0.175(3) 0.5821(15) 0.080 Uiso 1 1 d D
H42 H -0.0913(15) 0.2500 0.588(2) 0.080 Uiso 1 2 d SD
N5 N 0.16172(19) -0.2500 0.91756(14) 0.0195(6) Uani 1 2 d SD
H52 H 0.166(3) -0.2500 0.8747(7) 0.080 Uiso 1 2 d SD
H53 H 0.188(2) -0.179(3) 0.9336(16) 0.080 Uiso 1 1 d D
H51 H 0.1077(11) -0.2500 0.928(2) 0.080 Uiso 1 2 d SD

loop_
_atom_site_aniso_label
_atom_site_aniso_U_11
_atom_site_aniso_U_22
_atom_site_aniso_U_33
_atom_site_aniso_U_23
_atom_site_aniso_U_13
_atom_site_aniso_U_12
Co1 0.0138(2) 0.0137(2) 0.0094(2) 0.000 -0.00041(16) 0.000
Co2 0.0102(2) 0.0127(2) 0.0085(2) 0.000 -0.00016(15) 0.000
Co3 0.0114(2) 0.0107(2) 0.0089(2) 0.000 -0.00023(15) 0.000
Co4 0.0182(2) 0.0151(2) 0.0098(2) 0.000 -0.00207(17) 0.000
P1 0.0186(6) 0.0245(6) 0.0196(7) 0.0043(5) -0.0054(5) -0.0037(4)
P2 0.0203(5) 0.0230(5) 0.0328(6) 0.000 -0.0157(4) 0.000
P3 0.0158(3) 0.0115(3) 0.0102(3) 0.0021(2) -0.0008(2) 0.0006(2)
P4 0.0142(3) 0.0138(3) 0.0097(3) 0.0015(2) -0.0028(2) -0.0007(2)
P5 0.0078(3) 0.0119(4) 0.0088(4) 0.000 -0.0006(3) 0.000
P6 0.0108(3) 0.0096(3) 0.0083(3) -0.00044(19) 0.0012(2) 0.00032(19)
P7 0.0156(5) 0.0226(8) 0.0194(6) -0.0010(4) 0.0015(5) -0.0021(4)
B1 0.0140(11) 0.0133(11) 0.0107(12) 0.0001(9) -0.0014(9) -0.0019(9)
B2 0.0101(11) 0.0117(11) 0.0113(12) -0.0002(9) 0.0008(9) 0.0009(8)
O1 0.0432(11) 0.0219(9) 0.0113(9) 0.0007(7) 0.0031(8) 0.0117(8)
O2 0.0154(12) 0.0356(15) 0.0199(14) 0.000 -0.0009(10) 0.000
O3 0.072(2) 0.0334(17) 0.0370(19) 0.000 -0.0378(18) 0.000
O4 0.0259(14) 0.0330(15) 0.0261(15) 0.000 -0.0072(12) 0.000
O5 0.0160(8) 0.0198(8) 0.0183(9) 0.0097(7) -0.0027(7) -0.0027(6)
O6 0.0092(7) 0.0123(7) 0.0145(8) 0.0013(6) -0.0002(6) 0.0004(6)
O7 0.0176(8) 0.0220(9) 0.0119(8) -0.0047(6) -0.0004(6) 0.0035(6)
O8 0.0099(10) 0.0211(12) 0.0127(12) 0.000 0.0015(9) 0.000
O9 0.0209(13) 0.0344(15) 0.0161(13) 0.000 -0.0007(10) 0.000
O10 0.0121(7) 0.0132(7) 0.0112(8) -0.0017(6) 0.0006(6) -0.0017(6)
O11 0.0281(15) 0.0425(18) 0.0416(19) 0.000 0.0149(14) 0.000
O12 0.0190(14) 0.059(2) 0.0196(15) 0.000 -0.0058(11) 0.000
O13 0.0129(10) 0.0111(10) 0.0114(11) 0.000 -0.0025(9) 0.000
O14 0.0166(8) 0.0209(8) 0.0100(8) 0.0015(6) -0.0009(6) 0.0016(6)
O15 0.0158(8) 0.0186(8) 0.0245(10) -0.0011(7) -0.0086(7) -0.0014(6)
O16 0.0141(13) 0.061(2) 0.0244(16) 0.000 -0.0023(11) 0.000
O17 0.0111(11) 0.0247(13) 0.0103(11) 0.000 -0.0029(9) 0.000
O18 0.0216(9) 0.0130(8) 0.0301(10) 0.0003(7) -0.0028(8) 0.0000(7)
O19 0.0117(8) 0.0227(9) 0.0187(9) -0.0090(7) 0.0031(7) -0.0008(6)
O20 0.0235(9) 0.0214(9) 0.0169(9) -0.0044(7) -0.0093(7) 0.0006(7)
O21 0.0205(8) 0.0140(8) 0.0108(8) 0.0000(6) -0.0014(6) 0.0019(6)
O22 0.0092(10) 0.0107(10) 0.0167(12) 0.000 -0.0022(9) 0.000
O23 0.0176(12) 0.0302(14) 0.0195(14) 0.000 -0.0034(10) 0.000
O24 0.0250(9) 0.0127(8) 0.0134(8) 0.0013(6) 0.0008(7) 0.0021(6)
O25 0.0215(9) 0.0228(9) 0.0271(10) 0.0123(7) -0.0084(8) -0.0079(7)
O26 0.0180(8) 0.0129(8) 0.0087(8) -0.0007(6) 0.0007(6) -0.0010(6)
O27 0.0176(18) 0.027(2) 0.041(2) 0.0105(17) -0.0095(16) -0.0102(15)
O28 0.0152(14) 0.0349(17) 0.091(3) 0.000 -0.0100(16) 0.000
O29 0.024(2) 0.025(2) 0.051(3) -0.0087(19) 0.0023(19) 0.0017(16)
N1 0.0283(13) 0.0237(12) 0.0443(16) -0.0039(11) -0.0044(11) 0.0032(10)
N2 0.060(2) 0.086(3) 0.0349(18) 0.0015(17) -0.0002(16) -0.015(2)
N3 0.056(3) 0.054(3) 0.022(2) 0.000 0.0010(18) 0.000
N4 0.0288(18) 0.041(2) 0.0241(18) 0.000 0.0036(15) 0.000
N5 0.0250(15) 0.0176(14) 0.0159(15) 0.000 0.0026(12) 0.000

loop_
_atom_type_symbol
_atom_type_description
_atom_type_scat_dispersion_real
_atom_type_scat_dispersion_imag
_atom_type_scat_source
B B 0.0013 0.0007 'International Tables Vol C Tables 4.2.6.8 and 6.1.1.4'
H H 0.0000 0.0000 'International Tables Vol C Tables 4.2.6.8 and 6.1.1.4'
N N 0.0061 0.0033 'International Tables Vol C Tables 4.2.6.8 and 6.1.1.4'
O O 0.0106 0.0060 'International Tables Vol C Tables 4.2.6.8 and 6.1.1.4'
P P 0.1023 0.0942 'International Tables Vol C Tables 4.2.6.8 and 6.1.1.4'
Co Co 0.3494 0.9721 'International Tables Vol C Tables 4.2.6.8 and 6.1.1.4'

loop_
_geom_angle_atom_site_label_1
_geom_angle_atom_site_label_2
_geom_angle_atom_site_label_3
_geom_angle
_geom_angle_site_symmetry_1
_geom_angle_site_symmetry_3
O12 Co1 O23 176.00(12) . .
O12 Co1 O24 95.21(8) . 7
O23 Co1 O24 87.61(7) . 7
O12 Co1 O24 95.21(8) . .
O23 Co1 O24 87.61(7) . .
O24 Co1 O24 90.22(9) 7 .
O12 Co1 O21 85.91(8) . .
O23 Co1 O21 90.95(7) . .
O24 Co1 O21 172.93(6) 7 .
O24 Co1 O21 96.63(6) . .
O12 Co1 O21 85.91(8) . 7
O23 Co1 O21 90.95(7) . 7
O24 Co1 O21 96.64(6) 7 7
O24 Co1 O21 172.93(6) . 7
O21 Co1 O21 76.46(9) . 7
O17 Co2 O7 87.66(7) . .
O17 Co2 O7 87.66(7) . 7_565
O7 Co2 O7 95.64(10) . 7_565
O17 Co2 O13 178.90(9) . .
O7 Co2 O13 91.60(6) . .
O7 Co2 O13 91.60(6) 7_565 .
O17 Co2 O10 94.60(7) . .
O7 Co2 O10 92.35(6) . .
O7 Co2 O10 171.78(7) 7_565 .
O13 Co2 O10 86.24(6) . .
O17 Co2 O10 94.60(7) . 7_565
O7 Co2 O10 171.78(7) . 7_565
O7 Co2 O10 92.35(6) 7_565 7_565
O13 Co2 O10 86.24(6) . 7_565
O10 Co2 O10 79.60(8) . 7_565
O25 Co3 O25 101.46(12) 7_565 .
O25 Co3 O10 89.01(7) 7_565 7_565
O25 Co3 O10 169.51(7) . 7_565
O25 Co3 O10 169.50(7) 7_565 .
O25 Co3 O10 89.02(7) . .
O10 Co3 O10 80.50(9) 7_565 .
O25 Co3 O8 87.16(7) 7_565 .
O25 Co3 O8 87.16(7) . .
O10 Co3 O8 93.98(6) 7_565 .
O10 Co3 O8 93.98(6) . .
O25 Co3 O22 88.27(6) 7_565 .
O25 Co3 O22 88.27(6) . .
O10 Co3 O22 91.53(6) 7_565 .
O10 Co3 O22 91.53(6) . .
O8 Co3 O22 172.78(9) . .
O2 Co4 O20 86.34(7) . 7
O2 Co4 O20 86.34(7) . .
O20 Co4 O20 97.97(10) 7 .
O2 Co4 O9 173.22(11) . .
O20 Co4 O9 89.21(7) 7 .
O20 Co4 O9 89.21(7) . .
O2 Co4 O21 96.08(7) . 7
O20 Co4 O21 91.80(7) 7 7
O20 Co4 O21 170.07(7) . 7
O9 Co4 O21 89.17(7) . 7
O2 Co4 O21 96.08(7) . .
O20 Co4 O21 170.07(7) 7 .
O20 Co4 O21 91.80(7) . .
O9 Co4 O21 89.17(7) . .
O21 Co4 O21 78.38(9) 7 .
P1 P1 O23 70.81(6) 7 .
P1 P1 O9 71.46(6) 7 .
O23 P1 O9 112.85(15) . .
P1 P1 O16 71.81(6) 7 .
O23 P1 O16 110.71(16) . .
O9 P1 O16 107.23(16) . .
P1 P1 O27 178.71(16) 7 .
O23 P1 O27 110.46(17) . .
O9 P1 O27 107.62(18) . .
O16 P1 O27 107.76(16) . .
O28 P2 O3 113.1(2) . .
O28 P2 O15 108.96(12) . 7_565
O3 P2 O15 109.27(12) . 7_565
O28 P2 O15 108.96(12) . .
O3 P2 O15 109.27(12) . .
O15 P2 O15 107.09(13) 7_565 .
O25 P3 O21 111.96(11) . .
O25 P3 O5 112.29(10) . .
O21 P3 O5 110.90(10) . .
O25 P3 O1 109.42(12) . .
O21 P3 O1 108.33(10) . .
O5 P3 O1 103.53(11) . .
O7 P4 O20 113.26(10) 2_655 .
O7 P4 O14 110.99(9) 2_655 .
O20 P4 O14 109.42(10) . .
O7 P4 O18 110.70(10) 2_655 .
O20 P4 O18 107.92(10) . .
O14 P4 O18 104.11(10) . .
O8 P5 O17 113.70(13) . .
O8 P5 O6 109.76(8) . 7_565
O17 P5 O6 109.83(8) . 7_565
O8 P5 O6 109.76(8) . .
O17 P5 O6 109.83(8) . .
O6 P5 O6 103.46(12) 7_565 .
O24 P6 O10 112.55(10) . .
O24 P6 O19 111.02(10) . .
O10 P6 O19 111.22(9) . .
O24 P6 O26 107.73(9) . .
O10 P6 O26 109.66(9) . .
O19 P6 O26 104.27(9) . .
P7 P7 O2 76.02(5) 7 .
P7 P7 O4 76.28(5) 7 .
O2 P7 O4 115.80(16) . .
P7 P7 O11 76.40(5) 7 .
O2 P7 O11 114.04(18) . .
O4 P7 O11 113.73(18) . .
P7 P7 O29 173.02(17) 7 .
O2 P7 O29 106.20(17) . .
O4 P7 O29 108.05(19) . .
O11 P7 O29 96.72(17) . .
O13 B1 O15 111.9(2) . .
O13 B1 O26 111.47(19) . .
O15 B1 O26 107.82(18) . .
O13 B1 O14 111.9(2) . 2_654
O15 B1 O14 106.54(19) . 2_654
O26 B1 O14 106.94(18) . 2_654
O22 B2 O6 114.40(19) . 6_557
O22 B2 O19 111.78(19) . .
O6 B2 O19 104.03(18) 6_557 .
O22 B2 O5 110.4(2) . .
O6 B2 O5 106.32(18) 6_557 .
O19 B2 O5 109.55(18) . .
P3 O1 H1 129(4) . .
P7 O2 P7 27.94(10) 7 .
P7 O2 Co4 140.91(17) 7 .
P7 O2 Co4 140.91(17) . .
P7 O4 P7 27.45(10) . 7
B2 O5 P3 131.41(15) . .
B2 O6 P5 123.65(14) 6_657 .
P4 O7 Co2 129.38(10) 2_654 .
P5 O8 Co3 129.96(14) . .
P1 O9 P1 37.07(12) 7 .
P1 O9 Co4 127.39(15) 7 .
P1 O9 Co4 127.39(15) . .
P6 O10 Co3 126.18(9) . .
P6 O10 Co2 123.23(9) . .
Co3 O10 Co2 95.89(6) . .
P7 O11 P7 27.20(10) 7 .
Co1 O12 H122 131(6) . .
Co1 O12 H121 115(4) . .
H122 O12 H121 114(7) . .
B1 O13 B1 122.9(3) 7_565 .
B1 O13 Co2 114.39(13) 7_565 .
B1 O13 Co2 114.39(13) . .
B1 O14 P4 122.88(15) 2_655 .
B1 O15 P2 126.80(15) . .
P1 O16 P1 36.37(12) . 7
P1 O16 H16 110(5) . .
P1 O16 H16 110(5) 7 .
P5 O17 Co2 133.44(14) . .
P4 O18 H18 114(4) . .
B2 O19 P6 134.68(15) . .
P4 O20 Co4 143.51(11) . .
P3 O21 Co4 127.26(10) . .
P3 O21 Co1 132.69(10) . .
Co4 O21 Co1 100.05(7) . .
B2 O22 B2 126.9(2) 7_565 .
B2 O22 Co3 115.97(12) 7_565 .
B2 O22 Co3 115.97(12) . .
P1 O23 P1 38.39(12) . 7
P1 O23 Co1 125.90(16) . .
P1 O23 Co1 125.90(16) 7 .
P6 O24 Co1 146.09(11) . .
P3 O25 Co3 132.17(11) . .
B1 O26 P6 132.32(15) . .
P1 O27 H27 120.0 . .
P7 O29 H29 100.7 . .
H14 N1 H13 110.0(19) . .
H14 N1 H12 108.5(19) . .
H13 N1 H12 109.1(19) . .
H14 N1 H11 110.6(19) . .
H13 N1 H11 109.2(19) . .
H12 N1 H11 109.4(19) . .
H21 N2 H22 107.6(19) . .
H21 N2 H23 109.1(19) . .
H22 N2 H23 113(2) . .
H21 N2 H24 106.2(18) . .
H22 N2 H24 109.6(19) . .
H23 N2 H24 111.2(19) . .
H31 N3 H32 104(2) . .
H31 N3 H33 103.4(19) . .
H32 N3 H33 104.6(19) . .
H43 N4 H41 107.8(18) . .
H43 N4 H42 108(2) . .
H41 N4 H42 107.9(18) . .
H52 N5 H53 109.4(17) . .
H52 N5 H51 109(2) . .
H53 N5 H51 111.4(17) . .

loop_
_geom_bond_atom_site_label_1
_geom_bond_atom_site_label_2
_geom_bond_distance
_geom_bond_site_symmetry_2
Co1 O12 2.056(3) .
Co1 O23 2.080(3) .
Co1 O24 2.1143(17) 7
Co1 O24 2.1143(17) .
Co1 O21 2.1777(16) .
Co1 O21 2.1777(16) 7
Co2 O17 2.054(2) .
Co2 O7 2.0705(16) .
Co2 O7 2.0705(17) 7_565
Co2 O13 2.094(2) .
Co2 O10 2.1267(16) .
Co2 O10 2.1267(16) 7_565
Co3 O25 2.0400(17) 7_565
Co3 O25 2.0400(17) .
Co3 O10 2.1070(16) 7_565
Co3 O10 2.1070(16) .
Co3 O8 2.162(2) .
Co3 O22 2.194(2) .
Co4 O2 2.027(3) .
Co4 O20 2.0978(17) 7
Co4 O20 2.0979(17) .
Co4 O9 2.100(3) .
Co4 O21 2.1326(16) 7
Co4 O21 2.1327(16) .
P1 P1 0.977(3) 7
P1 O23 1.487(3) .
P1 O9 1.538(3) .
P1 O16 1.566(3) .
P1 O27 1.605(4) .
P2 O28 1.493(3) .
P2 O3 1.502(4) .
P2 O15 1.5613(18) 7_565
P2 O15 1.5613(17) .
P3 O25 1.5082(18) .
P3 O21 1.5172(17) .
P3 O5 1.5428(17) .
P3 O1 1.5697(19) .
P4 O7 1.5099(17) 2_655
P4 O20 1.5149(17) .
P4 O14 1.5571(17) .
P4 O18 1.5644(18) .
P5 O8 1.501(2) .
P5 O17 1.506(2) .
P5 O6 1.5730(16) 7_565
P5 O6 1.5731(16) .
P6 O24 1.5021(17) .
P6 O10 1.5280(16) .
P6 O19 1.5502(16) .
P6 O26 1.5561(17) .
P7 P7 0.715(2) 7
P7 O2 1.480(3) .
P7 O4 1.506(3) .
P7 O11 1.520(3) .
P7 O29 1.586(4) .
B1 O13 1.447(3) .
B1 O15 1.466(3) .
B1 O26 1.488(3) .
B1 O14 1.488(3) 2_654
B2 O22 1.436(3) .
B2 O6 1.476(3) 6_557
B2 O19 1.478(3) .
B2 O5 1.483(3) .
O1 H1 0.78(4) .
O2 P7 1.480(3) 7
O4 P7 1.506(3) 7
O6 B2 1.476(3) 6_657
O7 P4 1.5099(17) 2_654
O9 P1 1.538(3) 7
O11 P7 1.520(3) 7
O12 H122 0.73(7) .
O12 H121 0.96(7) .
O13 B1 1.447(3) 7_565
O14 B1 1.488(3) 2_655
O16 P1 1.566(3) 7
O16 H16 0.84(4) .
O18 H18 0.81(4) .
O22 B2 1.436(3) 7_565
O23 P1 1.487(3) 7
O27 H27 1.1322 .
O29 H29 1.0020 .
N1 H14 0.920(18) .
N1 H13 0.925(18) .
N1 H12 0.935(18) .
N1 H11 0.925(18) .
N2 H21 0.962(18) .
N2 H22 0.928(18) .
N2 H23 0.919(18) .
N2 H24 0.944(18) .
N3 H31 0.945(15) .
N3 H32 0.942(15) .
N3 H33 0.937(14) .
N4 H43 0.937(15) .
N4 H41 0.931(14) .
N4 H42 0.932(15) .
N5 H52 0.947(15) .
N5 H53 0.944(14) .
N5 H51 0.945(15) .

loop_
_geom_hbond_atom_site_label_D
_geom_hbond_atom_site_label_H
_geom_hbond_atom_site_label_A
_geom_hbond_distance_DH
_geom_hbond_distance_HA
_geom_hbond_distance_DA
_geom_hbond_angle_DHA
_geom_hbond_site_symmetry_A
O1 H1 O20 0.78(4) 1.93(4) 2.573(3) 139(5) .
O12 H122 O16 0.73(7) 2.10(8) 2.806(4) 162(8) 6_557
O12 H121 O4 0.96(7) 1.83(8) 2.782(4) 173(6) .
O16 H16 O3 0.84(4) 2.14(5) 2.948(5) 161(7) 2_655
O18 H18 O11 0.81(4) 1.78(4) 2.540(3) 157(5) 5_657
O18 H18 O29 0.81(4) 2.42(4) 3.060(4) 137(4) 5_657
O29 H29 O1 1.00 1.74 2.569(5) 137.8 .
N1 H14 O23 0.920(18) 2.36(3) 3.101(3) 138(3) 1_455
N1 H14 O24 0.920(18) 2.38(3) 3.182(3) 146(3) 1_455
N1 H13 O6 0.925(18) 2.14(2) 3.028(3) 161(3) 1_455
N1 H12 O4 0.935(18) 1.808(18) 2.742(3) 176(4) 6_557
N1 H12 O29 0.935(18) 2.63(3) 3.132(5) 114(3) 6_557
N1 H11 O7 0.925(18) 2.015(18) 2.935(3) 173(3) 1_455
N2 H21 O27 0.962(18) 1.89(2) 2.765(5) 150(3) 6_557
N2 H22 O19 0.928(18) 2.01(2) 2.916(4) 164(3) .
N2 H22 O6 0.928(18) 2.54(3) 3.267(4) 135(3) 6_557
N2 H23 O3 0.919(18) 1.973(18) 2.885(4) 171(3) 5_656
N2 H23 O15 0.919(18) 2.56(3) 3.162(4) 123(3) 5_656
N2 H24 O28 0.944(18) 2.15(2) 3.043(4) 158(3) .
N2 H24 O15 0.944(18) 2.27(3) 2.912(4) 124(3) .
N3 H31 O8 0.945(15) 1.861(15) 2.806(5) 179(5) 6_557
N3 H32 O28 0.942(15) 1.887(16) 2.827(6) 175(5) .
N3 H33 O18 0.937(14) 2.40(3) 3.013(4) 123(3) 6_557
N4 H43 O2 0.937(15) 1.925(18) 2.849(5) 168(5) 2_554
N4 H41 O1 0.931(14) 2.104(19) 2.983(3) 157(3) 6_557
N4 H41 O29 0.931(14) 2.64(4) 3.354(4) 134(4) 6_557
N4 H42 O17 0.932(15) 2.23(4) 2.951(4) 134(4) 1_455
N4 H42 O7 0.932(15) 2.32(2) 3.022(4) 131.8(19) 1_455
N4 H42 O7 0.932(15) 2.32(2) 3.022(4) 131.8(19) 7_465
N5 H52 O24 0.947(15) 2.119(12) 2.861(3) 134.3(7) 4_446
N5 H52 O24 0.947(15) 2.119(12) 2.861(3) 134.3(7) 6_557
N5 H53 O18 0.944(14) 2.04(2) 2.912(3) 154(4) 5_657
N5 H53 O26 0.944(14) 2.45(4) 2.9674(17) 114(3) 6_557
N5 H51 O3 0.945(15) 1.952(16) 2.891(5) 172(4) 2
N5 H51 O28 0.945(15) 2.46(4) 3.042(5) 120(4) 2

loop_
_geom_torsion_atom_site_label_1
_geom_torsion_atom_site_label_2
_geom_torsion_atom_site_label_3
_geom_torsion_atom_site_label_4
_geom_torsion
_geom_torsion_site_symmetry_1
_geom_torsion_site_symmetry_4
O4 P7 O2 P7 -66.94(11) . 7
O11 P7 O2 P7 67.89(11) . 7
O29 P7 O2 P7 173.15(18) . 7
P7 P7 O2 Co4 107.84(13) 7 .
O4 P7 O2 Co4 40.90(16) . .
O11 P7 O2 Co4 175.73(10) . .
O29 P7 O2 Co4 -79.0(2) . .
O20 Co4 O2 P7 -108.36(13) 7 7
O20 Co4 O2 P7 153.40(13) . 7
O9 Co4 O2 P7 -157.48(12) . 7
O21 Co4 O2 P7 -16.94(14) 7 7
O21 Co4 O2 P7 61.97(13) . 7
O20 Co4 O2 P7 -153.39(13) 7 .
O20 Co4 O2 P7 108.37(13) . .
O9 Co4 O2 P7 157.49(12) . .
O21 Co4 O2 P7 -61.97(13) 7 .
O21 Co4 O2 P7 16.94(14) . .
O2 P7 O4 P7 66.79(11) . 7
O11 P7 O4 P7 -68.18(11) . 7
O29 P7 O4 P7 -174.31(16) . 7
O22 B2 O5 P3 -49.2(3) . .
O6 B2 O5 P3 -173.88(16) 6_557 .
O19 B2 O5 P3 74.3(2) . .
O25 P3 O5 B2 11.5(2) . .
O21 P3 O5 B2 -114.6(2) . .
O1 P3 O5 B2 129.4(2) . .
O8 P5 O6 B2 -155.98(17) . 6_657
O17 P5 O6 B2 78.31(19) . 6_657
O6 P5 O6 B2 -38.9(2) 7_565 6_657
O17 Co2 O7 P4 -162.68(14) . 2_654
O7 Co2 O7 P4 -75.27(15) 7_565 2_654
O13 Co2 O7 P4 16.50(14) . 2_654
O10 Co2 O7 P4 102.81(13) . 2_654
O10 Co2 O7 P4 91.2(5) 7_565 2_654
O17 P5 O8 Co3 0.0 . .
O6 P5 O8 Co3 123.47(7) 7_565 .
O6 P5 O8 Co3 -123.47(7) . .
O25 Co3 O8 P5 -129.18(6) 7_565 .
O25 Co3 O8 P5 129.18(6) . .
O10 Co3 O8 P5 -40.37(4) 7_565 .
O10 Co3 O8 P5 40.37(4) . .
O22 Co3 O8 P5 180.000(2) . .
O23 P1 O9 P1 58.83(13) . 7
O16 P1 O9 P1 -63.34(11) . 7
O27 P1 O9 P1 -179.04(15) . 7
P1 P1 O9 Co4 -104.85(10) 7 .
O23 P1 O9 Co4 -46.02(15) . .
O16 P1 O9 Co4 -168.19(8) . .
O27 P1 O9 Co4 76.11(19) . .
O2 Co4 O9 P1 156.42(10) . 7
O20 Co4 O9 P1 107.42(11) 7 7
O20 Co4 O9 P1 -154.59(11) . 7
O21 Co4 O9 P1 15.61(11) 7 7
O21 Co4 O9 P1 -62.78(11) . 7
O2 Co4 O9 P1 -156.42(10) . .
O20 Co4 O9 P1 154.59(11) 7 .
O20 Co4 O9 P1 -107.43(11) . .
O21 Co4 O9 P1 62.78(11) 7 .
O21 Co4 O9 P1 -15.61(11) . .
O24 P6 O10 Co3 -104.00(12) . .
O19 P6 O10 Co3 21.30(14) . .
O26 P6 O10 Co3 136.10(11) . .
O24 P6 O10 Co2 126.87(11) . .
O19 P6 O10 Co2 -107.83(11) . .
O26 P6 O10 Co2 6.97(13) . .
O25 Co3 O10 P6 -115.3(4) 7_565 .
O25 Co3 O10 P6 61.75(12) . .
O10 Co3 O10 P6 -117.79(10) 7_565 .
O8 Co3 O10 P6 148.83(11) . .
O22 Co3 O10 P6 -26.49(12) . .
O25 Co3 O10 Co2 24.0(4) 7_565 .
O25 Co3 O10 Co2 -158.97(7) . .
O10 Co3 O10 Co2 21.49(8) 7_565 .
O8 Co3 O10 Co2 -71.89(6) . .
O22 Co3 O10 Co2 112.79(6) . .
O17 Co2 O10 P6 -146.50(10) . .
O7 Co2 O10 P6 -58.67(11) . .
O7 Co2 O10 P6 107.8(5) 7_565 .
O13 Co2 O10 P6 32.79(10) . .
O10 Co2 O10 P6 119.65(9) 7_565 .
O17 Co2 O10 Co3 72.50(7) . .
O7 Co2 O10 Co3 160.34(7) . .
O7 Co2 O10 Co3 -33.2(5) 7_565 .
O13 Co2 O10 Co3 -108.20(6) . .
O10 Co2 O10 Co3 -21.34(8) 7_565 .
O2 P7 O11 P7 -67.67(11) . 7
O4 P7 O11 P7 68.11(11) . 7
O29 P7 O11 P7 -178.78(17) . 7
O15 B1 O13 B1 -40.4(4) . 7_565
O26 B1 O13 B1 -161.20(16) . 7_565
O14 B1 O13 B1 79.1(3) 2_654 7_565
O15 B1 O13 Co2 173.08(15) . .
O26 B1 O13 Co2 52.3(2) . .
O14 B1 O13 Co2 -67.4(2) 2_654 .
O17 Co2 O13 B1 -74.72(18) . 7_565
O7 Co2 O13 B1 -122.57(17) . 7_565
O7 Co2 O13 B1 -26.88(18) 7_565 7_565
O10 Co2 O13 B1 145.18(17) . 7_565
O10 Co2 O13 B1 65.37(17) 7_565 7_565
O17 Co2 O13 B1 74.72(18) . .
O7 Co2 O13 B1 26.88(18) . .
O7 Co2 O13 B1 122.57(17) 7_565 .
O10 Co2 O13 B1 -65.37(17) . .
O10 Co2 O13 B1 -145.18(17) 7_565 .
O7 P4 O14 B1 -21.6(2) 2_655 2_655
O20 P4 O14 B1 -147.27(17) . 2_655
O18 P4 O14 B1 97.58(18) . 2_655
O13 B1 O15 P2 22.7(3) . .
O26 B1 O15 P2 145.61(17) . .
O14 B1 O15 P2 -99.9(2) 2_654 .
O28 P2 O15 B1 -125.6(2) . .
O3 P2 O15 B1 110.4(2) . .
O15 P2 O15 B1 -7.9(3) 7_565 .
O23 P1 O16 P1 -60.39(12) . 7
O9 P1 O16 P1 63.11(11) . 7
O27 P1 O16 P1 178.71(17) . 7
O8 P5 O17 Co2 0.0 . .
O6 P5 O17 Co2 -123.43(7) 7_565 .
O6 P5 O17 Co2 123.43(7) . .
O7 Co2 O17 P5 -132.13(5) . .
O7 Co2 O17 P5 132.13(5) 7_565 .
O13 Co2 O17 P5 180.000(14) . .
O10 Co2 O17 P5 -39.96(4) . .
O10 Co2 O17 P5 39.96(4) 7_565 .
O22 B2 O19 P6 54.5(3) . .
O6 B2 O19 P6 178.47(16) 6_557 .
O5 B2 O19 P6 -68.2(3) . .
O24 P6 O19 B2 93.6(2) . .
O10 P6 O19 B2 -32.5(2) . .
O26 P6 O19 B2 -150.6(2) . .
O7 P4 O20 Co4 -84.3(2) 2_655 .
O14 P4 O20 Co4 40.1(2) . .
O18 P4 O20 Co4 152.76(18) . .
O2 Co4 O20 P4 125.2(2) . .
O20 Co4 O20 P4 39.4(2) 7 .
O9 Co4 O20 P4 -49.7(2) . .
O21 Co4 O20 P4 -130.3(4) 7 .
O21 Co4 O20 P4 -138.8(2) . .
O25 P3 O21 Co4 104.32(13) . .
O5 P3 O21 Co4 -129.40(12) . .
O1 P3 O21 Co4 -16.43(16) . .
O25 P3 O21 Co1 -75.75(16) . .
O5 P3 O21 Co1 50.53(16) . .
O1 P3 O21 Co1 163.50(13) . .
O2 Co4 O21 P3 67.78(13) . .
O20 Co4 O21 P3 171.5(3) 7 .
O20 Co4 O21 P3 -18.73(13) . .
O9 Co4 O21 P3 -107.92(13) . .
O21 Co4 O21 P3 162.76(9) 7 .
O2 Co4 O21 Co1 -112.17(7) . .
O20 Co4 O21 Co1 -8.5(4) 7 .
O20 Co4 O21 Co1 161.32(7) . .
O9 Co4 O21 Co1 72.13(7) . .
O21 Co4 O21 Co1 -17.19(9) 7 .
O12 Co1 O21 P3 -76.22(14) . .
O23 Co1 O21 P3 106.25(14) . .
O24 Co1 O21 P3 -175.6(5) 7 .
O24 Co1 O21 P3 18.55(15) . .
O21 Co1 O21 P3 -163.00(10) 7 .
O12 Co1 O21 Co4 103.72(8) . .
O23 Co1 O21 Co4 -73.80(7) . .
O24 Co1 O21 Co4 4.4(6) 7 .
O24 Co1 O21 Co4 -161.51(7) . .
O21 Co1 O21 Co4 16.95(9) 7 .
O6 B2 O22 B2 -7.9(4) 6_557 7_565
O19 B2 O22 B2 110.0(3) . 7_565
O5 B2 O22 B2 -127.8(2) . 7_565
O6 B2 O22 Co3 -175.01(14) 6_557 .
O19 B2 O22 Co3 -57.1(2) . .
O5 B2 O22 Co3 65.1(2) . .
O25 Co3 O22 B2 44.97(18) 7_565 7_565
O25 Co3 O22 B2 146.50(18) . 7_565
O10 Co3 O22 B2 -43.99(18) 7_565 7_565
O10 Co3 O22 B2 -124.53(18) . 7_565
O8 Co3 O22 B2 95.74(17) . 7_565
O25 Co3 O22 B2 -146.50(18) 7_565 .
O25 Co3 O22 B2 -44.97(18) . .
O10 Co3 O22 B2 124.53(18) 7_565 .
O10 Co3 O22 B2 44.00(18) . .
O8 Co3 O22 B2 -95.74(17) . .
O9 P1 O23 P1 -59.20(13) . 7
O16 P1 O23 P1 60.99(12) . 7
O27 P1 O23 P1 -179.72(17) . 7
P1 P1 O23 Co1 104.59(10) 7 .
O9 P1 O23 Co1 45.39(14) . .
O16 P1 O23 Co1 165.59(9) . .
O27 P1 O23 Co1 -75.1(2) . .
O12 Co1 O23 P1 -23.94(10) . .
O24 Co1 O23 P1 -158.78(11) 7 .
O24 Co1 O23 P1 110.89(11) . .
O21 Co1 O23 P1 14.29(11) . .
O21 Co1 O23 P1 -62.18(11) 7 .
O12 Co1 O23 P1 23.94(10) . 7
O24 Co1 O23 P1 -110.89(11) 7 7
O24 Co1 O23 P1 158.78(11) . 7
O21 Co1 O23 P1 62.18(11) . 7
O21 Co1 O23 P1 -14.29(11) 7 7
O10 P6 O24 Co1 94.0(2) . .
O19 P6 O24 Co1 -31.4(2) . .
O26 P6 O24 Co1 -145.01(18) . .
O12 Co1 O24 P6 55.4(2) . .
O23 Co1 O24 P6 -121.8(2) . .
O24 Co1 O24 P6 150.61(15) 7 .
O21 Co1 O24 P6 -31.1(2) . .
O21 Co1 O24 P6 -43.4(7) 7 .
O21 P3 O25 Co3 129.77(15) . .
O5 P3 O25 Co3 4.2(2) . .
O1 P3 O25 Co3 -110.12(16) . .
O25 Co3 O25 P3 97.68(16) 7_565 .
O10 Co3 O25 P3 -79.3(4) 7_565 .
O10 Co3 O25 P3 -81.77(17) . .
O8 Co3 O25 P3 -175.80(17) . .
O22 Co3 O25 P3 9.80(17) . .
O13 B1 O26 P6 11.7(3) . .
O15 B1 O26 P6 -111.4(2) . .
O14 B1 O26 P6 134.36(17) 2_654 .
O24 P6 O26 B1 -166.39(19) . .
O10 P6 O26 B1 -43.6(2) . .
O19 P6 O26 B1 75.6(2) . .
